data_1529443
loop_
_publ_author_name
'Guo, Peng'
'Shin, Jiho'
'Greenaway, Alex G.'
'Min, Jung Gi'
'Su, Jie'
'Choi, Hyun June'
'Liu, Leifeng'
'Cox, Paul A.'
'Hong, Suk Bong'
'Wright, Paul A.'
'Zou, Xiaodong'

_publ_section_title
;
 A zeolite family with expanding structural complexity and embedded
 isoreticular structures
;
_journal_coeditor_notes ' ?'
_journal_issue 7563
_journal_name_full Nature
_journal_page_first 74
_journal_page_last 78
_journal_paper_doi 10.1038/nature14575
_journal_techeditor_notes ' ?'
_journal_volume 524
_journal_year 2015
_chemical_formula_moiety Si1115Al325O2880,Na285O846
_chemical_formula_sum 'Al325 Na285 O3726 Si1115'
_chemical_formula_weight 106246
_chemical_name_common calcinedhy_drated_ZSM-25
_chemical_name_systematic ' ?'
_space_group_IT_number 229
_symmetry_cell_setting cubic
_symmetry_Int_Tables_number 229
_symmetry_space_group_name_Hall '-I 4 2 3'
_symmetry_space_group_name_H-M 'I m -3 m'
_cell_angle_alpha 90
_cell_angle_beta 90
_cell_angle_gamma 90
_cell_formula_units_Z 1
_cell_length_a 44.9242(16)
_cell_length_b 44.9242(16)
_cell_length_c 44.9242(16)
_cell_measurement_temperature 298
_cell_volume 90665(6)
_computing_structure_refinement TOPAS
_diffrn_ambient_temperature 298
_diffrn_measurement_device_type Rigaku
_diffrn_radiation_probe x-ray
_diffrn_radiation_type 'Cu K\a'
_diffrn_radiation_wavelength 1.5418
_exptl_crystal_density_diffrn 1.998
_pd_calc_method 'Rietveld Refinement'
_pd_char_colour white
_pd_instr_location ' ?'
_pd_meas_2theta_range_inc 0.016
_pd_meas_2theta_range_max 84
_pd_meas_2theta_range_min 5
_pd_proc_info_excluded_regions ' ?'
_pd_proc_ls_prof_R_factor 0.02654
_pd_proc_ls_prof_wR_expected 0.880
_pd_proc_ls_prof_wR_factor 0.03403
_pd_spec_mounting ' ?'
_refine_ls_goodness_of_fit_all 3.869
_refine_ls_matrix_type full
_refine_ls_number_parameters 234
_refine_ls_number_restraints 174
_refine_ls_R_factor_all 0.0109
_refine_ls_R_Fsqd_factor 0.00532
_refine_ls_shift/su_max 0.002
_cod_data_source_file nature14575-s2.cif
_cod_data_source_block calcined_ZSM-25
_cod_original_formula_sum Al325Na285O3726Si1115
_cod_database_code 1529443

loop_
_publ_contact_author_name
_publ_contact_author_address
_publ_contact_author_email
'Xiaodong Zou'
; 
Inorganic and Structural Chemistry and Berzelii Centre 
EXSELENT on Porous Materials, 
Department of Materials and Environmental Chemistry, 
Stockholm University, 
SE-106 91 Stockholm, Sweden.
;
xzou@mmk.su.se
'Paul A. Wright'
; 
EaStCHEM School of Chemistry, University of St Andrews, 
St. Andrews, 
KY16 9ST, UK.
;
paw2@st-andrews.ac.uk
'Suk Bong Hong'
;
Center for Ordered Nanoporous Materials Synthesis, 
School of Environmental Science and Engineering, 
POSTECH, Pohang 790-784, Korea.
;
sbhong@postech.ac.kr

loop_
_symmetry_equiv_pos_site_id
_symmetry_equiv_pos_as_xyz
1 x,y,z
2 -x,-y,z
3 -x,y,-z
4 x,-y,-z
5 z,x,y
6 z,-x,-y
7 -z,-x,y
8 -z,x,-y
9 y,z,x
10 -y,z,-x
11 y,-z,-x
12 -y,-z,x
13 y,x,-z
14 -y,-x,-z
15 y,-x,z
16 -y,x,z
17 x,z,-y
18 -x,z,y
19 -x,-z,-y
20 x,-z,y
21 z,y,-x
22 z,-y,x
23 -z,y,x
24 -z,-y,-x
25 -x,-y,-z
26 x,y,-z
27 x,-y,z
28 -x,y,z
29 -z,-x,-y
30 -z,x,y
31 z,x,-y
32 z,-x,y
33 -y,-z,-x
34 y,-z,x
35 -y,z,x
36 y,z,-x
37 -y,-x,z
38 y,x,z
39 -y,x,-z
40 y,-x,-z
41 -x,-z,y
42 x,-z,-y
43 x,z,y
44 -x,z,-y
45 -z,-y,x
46 -z,y,-x
47 z,-y,-x
48 z,y,x
49 x+1/2,y+1/2,z+1/2
50 -x+1/2,-y+1/2,z+1/2
51 -x+1/2,y+1/2,-z+1/2
52 x+1/2,-y+1/2,-z+1/2
53 z+1/2,x+1/2,y+1/2
54 z+1/2,-x+1/2,-y+1/2
55 -z+1/2,-x+1/2,y+1/2
56 -z+1/2,x+1/2,-y+1/2
57 y+1/2,z+1/2,x+1/2
58 -y+1/2,z+1/2,-x+1/2
59 y+1/2,-z+1/2,-x+1/2
60 -y+1/2,-z+1/2,x+1/2
61 y+1/2,x+1/2,-z+1/2
62 -y+1/2,-x+1/2,-z+1/2
63 y+1/2,-x+1/2,z+1/2
64 -y+1/2,x+1/2,z+1/2
65 x+1/2,z+1/2,-y+1/2
66 -x+1/2,z+1/2,y+1/2
67 -x+1/2,-z+1/2,-y+1/2
68 x+1/2,-z+1/2,y+1/2
69 z+1/2,y+1/2,-x+1/2
70 z+1/2,-y+1/2,x+1/2
71 -z+1/2,y+1/2,x+1/2
72 -z+1/2,-y+1/2,-x+1/2
73 -x+1/2,-y+1/2,-z+1/2
74 x+1/2,y+1/2,-z+1/2
75 x+1/2,-y+1/2,z+1/2
76 -x+1/2,y+1/2,z+1/2
77 -z+1/2,-x+1/2,-y+1/2
78 -z+1/2,x+1/2,y+1/2
79 z+1/2,x+1/2,-y+1/2
80 z+1/2,-x+1/2,y+1/2
81 -y+1/2,-z+1/2,-x+1/2
82 y+1/2,-z+1/2,x+1/2
83 -y+1/2,z+1/2,x+1/2
84 y+1/2,z+1/2,-x+1/2
85 -y+1/2,-x+1/2,z+1/2
86 y+1/2,x+1/2,z+1/2
87 -y+1/2,x+1/2,-z+1/2
88 y+1/2,-x+1/2,-z+1/2
89 -x+1/2,-z+1/2,y+1/2
90 x+1/2,-z+1/2,-y+1/2
91 x+1/2,z+1/2,y+1/2
92 -x+1/2,z+1/2,-y+1/2
93 -z+1/2,-y+1/2,x+1/2
94 -z+1/2,y+1/2,-x+1/2
95 z+1/2,-y+1/2,-x+1/2
96 z+1/2,y+1/2,x+1/2

loop_
_atom_site_label
_atom_site_type_symbol
_atom_site_fract_x
_atom_site_fract_y
_atom_site_fract_z
_atom_site_adp_type
_atom_site_U_iso_or_equiv
_atom_site_symmetry_multiplicity
_atom_site_occupancy
_atom_site_calc_flag
_atom_site_refinement_flags
_atom_site_disorder_assembly
_atom_site_disorder_group
Si1 Si 0.85377(18) 0.58409(19) 0.53672(15) Uiso 0.0101 96 0.7743 d . . .
Al1 Al 0.85377(18) 0.58409(19) 0.53672(15) Uiso 0.0101 96 0.2257 d . . .
Si2 Si 0.8122(2) 0.63597(18) 0.5360(2) Uiso 0.0101 96 0.7743 d . . .
Al2 Al 0.8122(2) 0.63597(18) 0.5360(2) Uiso 0.0101 96 0.2257 d . . .
Si3 Si 0.7430(3) 0.6407(2) 0.53384(16) Uiso 0.0101 96 0.7743 d . . .
Al3 Al 0.7430(3) 0.6407(2) 0.53384(16) Uiso 0.0101 96 0.2257 d . . .
Si4 Si 0.70190(11) 0.58385(10) 0.53443(11) Uiso 0.0101 96 0.7743 d . . .
Al4 Al 0.70190(11) 0.58385(10) 0.53443(11) Uiso 0.0101 96 0.2257 d . . .
Si5 Si 0.6317(3) 0.5813(2) 0.5314(3) Uiso 0.0101 96 0.7743 d . . .
Al5 Al 0.6317(3) 0.5813(2) 0.5314(3) Uiso 0.0101 96 0.2257 d . . .
Si6 Si 0.5764(3) 0.0826(3) 0.0334(3) Uiso 0.0101 96 0.7743 d . . .
Al6 Al 0.5764(3) 0.0826(3) 0.0334(3) Uiso 0.0101 96 0.2257 d . . .
Si7 Si 0.5353(3) 0.1403(3) 0.0311(3) Uiso 0.0101 96 0.7743 d . . .
Al7 Al 0.5353(3) 0.1403(3) 0.0311(3) Uiso 0.0101 96 0.2257 d . . .
Si8 Si 0.69641(18) 0.64745(17) 0.81374(18) Uiso 0.0101 96 0.7743 d . . .
Al8 Al 0.69641(18) 0.64745(17) 0.81374(18) Uiso 0.0101 96 0.2257 d . . .
Si9 Si 0.7429(3) 0.5764(3) 0.6969(2) Uiso 0.0101 96 0.7743 d . . .
Al9 Al 0.7429(3) 0.5764(3) 0.6969(2) Uiso 0.0101 96 0.2257 d . . .
Si10 Si 0.6947(2) 0.6469(2) 0.7454(2) Uiso 0.0101 96 0.7743 d . . .
Al10 Al 0.6947(2) 0.6469(2) 0.7454(2) Uiso 0.0101 96 0.2257 d . . .
Si11 Si 0.6938(2) 0.81595(19) 0.57615(19) Uiso 0.0101 96 0.7743 d . . .
Al11 Al 0.6938(2) 0.81595(19) 0.57615(19) Uiso 0.0101 96 0.2257 d . . .
Si12 Si 0.9643(3) 0.6994(2) 0.6474(3) Uiso 0.0101 96 0.7743 d . . .
Al12 Al 0.9643(3) 0.6994(2) 0.6474(3) Uiso 0.0101 96 0.2257 d . . .
Si13 Si 0.9240(3) 0.8072(3) 0.5357(3) Uiso 0.0101 96 0.7743 d . . .
Al13 Al 0.9240(3) 0.8072(3) 0.5357(3) Uiso 0.0101 96 0.2257 d . . .
Si14 Si 0.92309(19) 0.3548(2) 0.7536(2) Uiso 0.0101 96 0.7743 d . . .
Al14 Al 0.92309(19) 0.3548(2) 0.7536(2) Uiso 0.0101 96 0.2257 d . . .
Si15 Si 0.75 0.35159(16) 0.14841(16) Uiso 0.0101 48 0.7743 d . . .
Al15 Al 0.75 0.35159(16) 0.14841(16) Uiso 0.0101 48 0.2257 d . . .
Si16 Si 0.25 0.9248(3) 0.5752(3) Uiso 0.0101 48 0.7743 d . . .
Al16 Al 0.25 0.9248(3) 0.5752(3) Uiso 0.0101 48 0.2257 d . . .
O1 O 0.8296(2) 0.60668(16) 0.5513(3) Uiso 0.0152 96 1 d . . .
O2 O 0.77675(19) 0.6282(5) 0.5412(5) Uiso 0.0152 96 1 d . . .
O3 O 0.72077(18) 0.61341(12) 0.5435(4) Uiso 0.0152 96 1 d . . .
O4 O 0.66679(11) 0.5939(2) 0.5387(5) Uiso 0.0152 96 1 d . . .
O5 O 0.11073(18) 0.5919(5) 0.5412(4) Uiso 0.0152 96 1 d . . .
O6 O 0.5557(3) 0.1115(2) 0.0367(5) Uiso 0.0152 96 1 d . . .
O7 O 0.6884(5) 0.61225(14) 0.8223(5) Uiso 0.0152 96 1 d . . .
O8 O 0.70991(17) 0.77992(15) 0.6489(3) Uiso 0.0152 96 1 d . . .
O9 O 0.7373(5) 0.6883(4) 0.61079(18) Uiso 0.0152 96 1 d . . .
O11 O 0.77969(17) 0.5714(5) 0.7048(4) Uiso 0.0152 96 1 d . . .
O13 O 0.33596(19) 0.5574(3) 0.1780(5) Uiso 0.0152 96 1 d . . .
O14 O 0.33230(14) 0.55829(15) 0.2676(4) Uiso 0.0152 96 1 d . . .
O16 O 0.9387(3) 0.7805(2) 0.6642(3) Uiso 0.0152 96 1 d . . .
O17 O 0.9434(3) 0.8342(2) 0.4524(5) Uiso 0.0152 96 1 d . . .
O19 O 0.77738(18) 0.9345(5) 0.4479(3) Uiso 0.0152 96 1 d . . .
O20 O 0.77975(11) 0.66418(19) 0.8372(2) Uiso 0.0152 96 1 d . . .
O21 O 0.7472(3) 0.11204(13) 0.3453(3) Uiso 0.0152 96 1 d . . .
O22 O 0.6104(2) 0.0712(4) 0.2395(6) Uiso 0.0152 96 1 d . . .
O23 O 0.8875(2) 0.5398(5) 0.1871(4) Uiso 0.0152 96 1 d . . .
O26 O 0.3430(4) 0.2758(2) 0.0589(3) Uiso 0.0152 96 1 d . . .
O15 O 0.8195(7) 0.3596(7) 0.5 Uiso 0.0152 48 1 d . . .
O18 O 0.9309(9) 0.8004(9) 0.5 Uiso 0.0152 48 1 d . . .
O35 O 0.5719(8) 0.0681(6) 1 Uiso 0.0152 48 1 d . . .
O36 O 0.5411(10) 0.1566(5) 1 Uiso 0.0152 48 1 d . . .
O38 O 0.8490(5) 0.5817(6) 0.5 Uiso 0.0152 48 1 d . . .
O39 O 0.7372(6) 0.6556(4) 0.5 Uiso 0.0152 48 1 d . . .
O40 O 0.7089(6) 0.5726(5) 0.5 Uiso 0.0152 48 1 d . . .
O10 O 0.6277(8) 0.5643(6) 0.5 Uiso 0.0152 48 1 d . . .
O24 O 0.8484(7) 0.5 0.2082(8) Uiso 0.0152 48 1 d . . .
O31 O 0.5649(6) 0.0564(4) 0.0564(4) Uiso 0.0152 48 1 d . . .
O32 O 0.8470(7) 0.5509(3) 0.5509(3) Uiso 0.0152 48 1 d . . .
O33 O 0.7112(4) 0.5557(3) 0.5557(3) Uiso 0.0152 48 1 d . . .
O25 O 0.3318(3) 0.3318(3) 0.0440(6) Uiso 0.0152 48 1 d . . .
O27 O 0.6662(3) 0.6662(3) 0.8184(5) Uiso 0.0152 48 1 d . . .
O28 O 0.7243(4) 0.7243(4) 0.5631(4) Uiso 0.0152 48 1 d . . .
O29 O 0.6102(3) 0.6102(3) 0.5391(7) Uiso 0.0152 48 1 d . . .
O30 O 0.7181(4) 0.6592(5) 0.7181(4) Uiso 0.0152 48 1 d . . .
O34 O 0.625 0.5564(4) 0.5564(4) Uiso 0.0152 48 1 d . . .
O12 O 0.75 0.6634(3) 0.6634(3) Uiso 0.0152 48 1 d . . .
O37 O 0.5 0.1319(4) 0.0385(7) Uiso 0.0152 48 1 d . . .
Na1 Na 0 0.8155(17) 1 Uiso 0.0253 12 1 d . . .
Na3 Na 0.663(2) 0 0 Uiso 0.0253 12 1 d . . .
Na5 Na 0.6067(6) 0.6067(6) 0.2539(6) Uiso 0.0253 48 1 d . . .
Na6 Na 0.3892(4) 0.6108(4) 0.0320(4) Uiso 0.0253 48 0.5 d . . .
Na7 Na 0.8849(10) 0.5461(7) 0.3260(8) Uiso 0.0253 96 0.25 d . . .
Na8 Na 0.5 0.0945(7) 0.2824(8) Uiso 0.0253 48 1 d . . .
Na9 Na 0.2711(8) 0.5 0.8116(9) Uiso 0.0253 48 1 d . . .
Na10 Na 0.6999(6) 0.8957(7) 0.6999(6) Uiso 0.0253 48 1 d . . .
Na4 Na 0.5875(18) 0.4125(18) 0.4125(18) Uiso 0.0253 16 0.3 d . . .
Na2 Na 0.3442(3) 0.5416(10) 0.6558(3) Uiso 0.0253 48 0.329 d . . .
Ow1 O 0.142(8) 0.142(8) 0.142(8) Uiso 0.038 16 0.22 d . . .
Ow2 O 0.941(2) 0.5 0 Uiso 0.038 24 0.837 d . . .
Ow3 O 0.1267(3) 0.1267(3) 0.1267(3) Uiso 0.038 16 0.35 d . . .
Ow10 O 0.7691(6) 0.7691(6) 0.7691(6) Uiso 0.038 16 0.2177 d . . .
Ow20 O 0 0.266(11) 0 Uiso 0.038 12 0.5 d . . .
Ow25 O 0 0.740(12) 0 Uiso 0.038 12 0.5 d . . .
Ow4 O 0.553(3) 0 0 Uiso 0.038 12 1 d . . .
Ow5 O 0.1117(16) 0.6621(15) 0.1117(16) Uiso 0.038 48 1 d . . .
Ow6 O 0.7216(10) 0.0435(7) 0.0435(7) Uiso 0.038 48 1 d . . .
Ow7 O 0.1130(15) 0.6440(12) 0.1130(15) Uiso 0.038 48 1 d . . .
Ow8 O 0.3892(4) 0.6108(4) 0.0320(4) Uiso 0.038 48 0.5 d . . .
Ow9 O 0.0583(5) 0.5 0.9417(5) Uiso 0.038 24 1 d . . .
Ow11 O 0.5 0.2849(14) 0.2849(14) Uiso 0.038 24 1 d . . .
Ow12 O 0.347(2) 0.5914(17) 0.637(2) Uiso 0.038 96 0.42 d . . .
Ow13 O 0.3442(3) 0.5416(10) 0.6558(3) Uiso 0.038 48 0.671 d . . .
Ow14 O 0.8358(3) 0.8365(3) 0.8358(3) Uiso 0.038 48 0.42 d . . .
Ow15 O 0.76924(12) 0.76924(12) 0.76924(12) Uiso 0.038 16 0.565 d . . .
Ow16 O 0.8849(10) 0.5461(7) 0.3260(8) Uiso 0.038 96 0.75 d . . .
Ow17 O 0.905(3) 1 0 Uiso 0.038 12 1 d . . .
Ow18 O 0.125 0.5936(14) 0.875 Uiso 0.038 48 1 d . . .
Ow19 O 0.981(2) 0.0616(13) 0.0616(13) Uiso 0.038 48 0.582 d . . .
Ow21 O 0.2816(10) 0.7319(9) 0.0452(8) Uiso 0.038 96 1 d . . .
Ow22 O 0.2706(17) 0.5 0 Uiso 0.038 24 1 d . . .
Ow23 O 0.0950(8) 0.3862(11) 0.8478(9) Uiso 0.038 96 1 d . . .
Ow24 O 0.1140(11) 0.8076(8) 0.8860(11) Uiso 0.038 48 1 d . . .
Ow26 O 0.2315(4) 0.6704(8) 0.7685(4) Uiso 0.038 48 1 d . . .

loop_
_atom_type_symbol
_atom_type_scat_dispersion_real
_atom_type_scat_dispersion_imag
_atom_type_scat_source
C 0.0033 0.0016 'International Tables Vol C tables 4.2.6.8 and 6.1.1.1'
Al 0.0645 0.0514 'International Tables Vol C tables 4.2.6.8 and 6.1.1.1'
N 0.0061 0.0033 'International Tables Vol C tables 4.2.6.8 and 6.1.1.1'
Na 0.0362 0.0249 'International Tables Vol C tables 4.2.6.8 and 6.1.1.1'
O 0.0106 0.0060 'International Tables Vol C tables 4.2.6.8 and 6.1.1.1'
Si 0.0817 0.0704 'International Tables Vol C tables 4.2.6.8 and 6.1.1.1'

loop_
_geom_angle_atom_site_label_1
_geom_angle_atom_site_label_2
_geom_angle_atom_site_label_3
_geom_angle_site_symmetry_1
_geom_angle_site_symmetry_2
_geom_angle_site_symmetry_3
_geom_angle
O1 Si1 O5 . . 28_655 117.7(9)
O1 Si1 O38 . . . 110.7(11)
O1 Si1 O32 . . . 106.6(11)
O5 Si1 O38 28_655 . . 105.1(10)
O5 Si1 O32 28_655 . . 109.0(14)
O38 Si1 O32 . . . 107.3(12)
O1 Al1 O5 . . 28_655 117.7(9)
O1 Al1 O38 . . . 110.7(11)
O1 Al1 O32 . . . 106.6(11)
O5 Al1 O38 28_655 . . 105.1(10)
O5 Al1 O32 28_655 . . 109.0(14)
O38 Al1 O32 . . . 107.3(12)
O2 Si2 O13 . . 7_665 109.7(12)
O2 Si2 O15 . . 4_566 110.7(14)
O13 Si2 O15 7_665 . 4_566 115.1(13)
O1 Al2 O2 . . . 103.0(9)
O1 Al2 O13 . . 7_665 103.7(8)
O1 Al2 O15 . . 4_566 113.7(13)
O2 Al2 O13 . . 7_665 109.7(12)
O2 Al2 O15 . . 4_566 110.7(14)
O13 Al2 O15 7_665 . 4_566 115.1(13)
O2 Si3 O3 . . . 104.5(9)
O2 Al3 O3 . . . 104.5(9)
O2 Al3 O39 . . . 117.3(13)
O3 Al3 O39 . . . 116.3(11)
O3 Si4 O4 . . . 104.3(5)
O3 Si4 O40 . . . 112.6(11)
O3 Si4 O33 . . . 110.5(8)
O4 Si4 O40 . . . 111.8(12)
O4 Si4 O33 . . . 112.7(9)
O40 Si4 O33 . . . 105.1(9)
O3 Al4 O4 . . . 104.3(5)
O3 Al4 O40 . . . 112.6(11)
O3 Al4 O33 . . . 110.5(8)
O4 Al4 O40 . . . 111.8(12)
O4 Al4 O33 . . . 112.7(9)
O40 Al4 O33 . . . 105.1(9)
O10 Si5 O29 . . . 119.4(16)
O10 Si5 O34 . . . 104.9(12)
O29 Si5 O34 . . . 107.0(11)
O10 Al5 O29 . . . 119.4(16)
O10 Al5 O34 . . . 104.9(12)
O29 Al5 O34 . . . 107.0(11)
O5 Si6 O6 49_544 . . 108.7(11)
O5 Si6 O35 49_544 . 1_554 114.3(16)
O5 Si6 O31 49_544 . . 110.2(13)
O6 Si6 O35 . . 1_554 109.2(15)
O6 Si6 O31 . . . 109.9(12)
O35 Si6 O31 1_554 . . 104.3(13)
O5 Al6 O6 49_544 . . 108.7(11)
O5 Al6 O35 49_544 . 1_554 114.3(16)
O5 Al6 O31 49_544 . . 110.2(13)
O6 Al6 O35 . . 1_554 109.2(15)
O6 Al6 O31 . . . 109.9(12)
O35 Al6 O31 1_554 . . 104.3(13)
O6 Si7 O36 . . 1_554 114.3(16)
O6 Si7 O37 . . . 109.3(10)
O36 Si7 O37 1_554 . . 116(2)
O6 Al7 O36 . . 1_554 114.3(16)
O6 Al7 O37 . . . 109.3(10)
O36 Al7 O37 1_554 . . 116(2)
O7 Si8 O8 . . 43_555 109.4(10)
O7 Si8 O20 . . 67_666 114.0(9)
O7 Si8 O27 . . . 106.5(10)
O8 Si8 O20 43_555 . 67_666 107.9(6)
O8 Si8 O27 43_555 . . 114.2(10)
O20 Si8 O27 67_666 . . 104.9(8)
O7 Al8 O8 . . 43_555 109.4(10)
O7 Al8 O20 . . 67_666 114.0(9)
O7 Al8 O27 . . . 106.5(10)
O8 Al8 O20 43_555 . 67_666 107.9(6)
O8 Al8 O27 43_555 . . 114.2(10)
O20 Al8 O27 67_666 . . 104.9(8)
O9 Si9 O14 43_555 . 46_656 104.0(9)
O9 Si9 O28 43_555 . 9_555 117.2(11)
O14 Si9 O28 46_656 . 9_555 106.4(10)
O9 Al9 O14 43_555 . 46_656 104.0(9)
O9 Al9 O28 43_555 . 9_555 117.2(11)
O14 Al9 O28 46_656 . 9_555 106.4(10)
O8 Al10 O9 43_555 . 9_555 108.7(10)
O8 Al10 O12 43_555 . 9_555 102.2(6)
O9 Al10 O12 9_555 . 9_555 108.8(9)
O7 Si11 O13 43_555 . 41_665 111.1(11)
O7 Si11 O16 43_555 . 81_666 114.6(10)
O13 Si11 O16 41_665 . 81_666 106.8(9)
O7 Al11 O13 43_555 . 41_665 111.1(11)
O7 Al11 O16 43_555 . 81_666 114.6(10)
O13 Al11 O16 41_665 . 81_666 106.8(9)
O23 Si12 O26 58_656 . 24_666 114.4(12)
O23 Si12 O24 58_656 . 58_656 107.0(15)
O26 Si12 O24 24_666 . 58_656 115.8(14)
O23 Al12 O26 58_656 . 24_666 114.4(12)
O23 Al12 O24 58_656 . 58_656 107.0(15)
O26 Al12 O24 24_666 . 58_656 115.8(14)
O17 Si13 O19 26_556 . 13_556 108.7(11)
O17 Si13 O23 26_556 . 20_565 112.7(11)
O17 Si13 O18 26_556 . . 111.1(17)
O19 Si13 O23 13_556 . 20_565 111.6(12)
O19 Si13 O18 13_556 . . 103.7(16)
O23 Si13 O18 20_565 . . 108.6(17)
O17 Al13 O19 26_556 . 13_556 108.7(11)
O17 Al13 O23 26_556 . 20_565 112.7(11)
O17 Al13 O18 26_556 . . 111.1(17)
O19 Al13 O23 13_556 . 20_565 111.6(12)
O19 Al13 O18 13_556 . . 103.7(16)
O23 Al13 O18 20_565 . . 108.6(17)
O16 Si14 O21 20_565 . 35_655 113.7(9)
O16 Si14 O22 20_565 . 14_666 107.2(11)
O16 Si14 O26 20_565 . 8_656 102.4(8)
O21 Si14 O22 35_655 . 14_666 115.6(9)
O21 Si14 O26 35_655 . 8_656 104.4(9)
O22 Si14 O26 14_666 . 8_656 112.8(12)
O16 Al14 O21 20_565 . 35_655 113.7(9)
O16 Al14 O22 20_565 . 14_666 107.2(11)
O16 Al14 O26 20_565 . 8_656 102.4(8)
O21 Al14 O22 35_655 . 14_666 115.6(9)
O21 Al14 O26 35_655 . 8_656 104.4(9)
O22 Al14 O26 14_666 . 8_656 112.8(12)
O20 Si15 O20 4_566 . 66_644 108.7(6)
O20 Si15 O21 4_566 . 73_655 107.1(6)
O20 Si15 O21 4_566 . 43_555 112.1(7)
O20 Si15 O21 66_644 . 73_655 112.1(7)
O20 Si15 O21 66_644 . 43_555 107.1(6)
O21 Si15 O21 73_655 . 43_555 109.8(8)
O20 Al15 O20 4_566 . 66_644 108.7(6)
O20 Al15 O21 4_566 . 73_655 107.1(6)
O20 Al15 O21 4_566 . 43_555 112.1(7)
O20 Al15 O21 66_644 . 73_655 112.1(7)
O20 Al15 O21 66_644 . 43_555 107.1(6)
O21 Al15 O21 73_655 . 43_555 109.8(8)
O19 Si16 O19 3_656 . 65_456 102.6(10)
O19 Si16 O22 3_656 . 55_565 113.1(12)
O19 Si16 O22 3_656 . 22_565 110.7(10)
O19 Si16 O22 65_456 . 55_565 110.7(10)
O19 Si16 O22 65_456 . 22_565 113.1(12)
O22 Si16 O22 55_565 . 22_565 106.8(11)
O19 Al16 O19 3_656 . 65_456 102.6(10)
O19 Al16 O22 3_656 . 55_565 113.1(12)
O19 Al16 O22 3_656 . 22_565 110.7(10)
O19 Al16 O22 65_456 . 55_565 110.7(10)
O19 Al16 O22 65_456 . 22_565 113.1(12)
O22 Al16 O22 55_565 . 22_565 106.8(11)

loop_
_geom_bond_atom_site_label_1
_geom_bond_atom_site_label_2
_geom_bond_site_symmetry_1
_geom_bond_site_symmetry_2
_geom_bond_distance
Si1 O1 . . 1.625(13)
Si1 O5 . 28_655 1.645(12)
Si1 O38 . . 1.667(8)
Si1 O32 . . 1.651(17)
Al1 O1 . . 1.625(13)
Al1 O5 . 28_655 1.645(12)
Al1 O38 . . 1.667(8)
Al1 O32 . . 1.651(17)
Si2 O2 . . 1.647(14)
Si2 O13 . 7_665 1.646(15)
Si2 O15 . 4_566 1.662(11)
Al2 O1 . . 1.678(13)
Al2 O2 . . 1.647(14)
Al2 O13 . 7_665 1.646(15)
Al2 O15 . 4_566 1.662(11)
Si3 O2 . . 1.653(16)
Si3 O3 . . 1.641(13)
Al3 O2 . . 1.653(16)
Al3 O3 . . 1.641(13)
Al3 O39 . . 1.680(11)
Si4 O3 . . 1.628(9)
Si4 O4 . . 1.651(8)
Si4 O40 . . 1.657(10)
Si4 O33 . . 1.639(15)
Al4 O3 . . 1.628(9)
Al4 O4 . . 1.651(8)
Al4 O40 . . 1.657(10)
Al4 O33 . . 1.639(15)
Si5 O10 . . 1.616(18)
Si5 O29 . . 1.652(18)
Si5 O34 . . 1.614(19)
Al5 O10 . . 1.616(18)
Al5 O29 . . 1.652(18)
Al5 O34 . . 1.614(19)
Si6 O5 . 49_544 1.634(17)
Si6 O6 . . 1.605(17)
Si6 O35 . 1_554 1.651(17)
Si6 O31 . . 1.65(2)
Al6 O5 . 49_544 1.634(17)
Al6 O6 . . 1.605(17)
Al6 O35 . 1_554 1.651(17)
Al6 O31 . . 1.65(2)
Si7 O6 . . 1.607(17)
Si7 O36 . 1_554 1.598(18)
Si7 O37 . . 1.663(15)
Al7 Al7 . 26_555 2.796(18)
Al7 O6 . . 1.607(17)
Al7 O36 . 1_554 1.598(18)
Al7 O37 . . 1.663(15)
Si8 O7 . . 1.666(12)
Si8 O8 . 43_555 1.637(11)
Si8 O20 . 67_666 1.615(11)
Si8 O27 . . 1.611(17)
Al8 Al15 . 4_566 2.948(9)
Al8 O7 . . 1.666(12)
Al8 O8 . 43_555 1.637(11)
Al8 O20 . 67_666 1.615(11)
Al8 O27 . . 1.611(17)
Si9 O9 . 43_555 1.613(15)
Si9 O14 . 46_656 1.615(13)
Si9 O28 . 9_555 1.60(2)
Al9 Al9 . 48_555 2.922(15)
Al9 O9 . 43_555 1.613(15)
Al9 O14 . 46_656 1.615(13)
Al9 O28 . 9_555 1.60(2)
Si10 O12 . 9_555 1.604(16)
Al10 O8 . 43_555 1.695(12)
Al10 O9 . 9_555 1.687(14)
Al10 O12 . 9_555 1.604(16)
Si11 O7 . 43_555 1.665(12)
Si11 O13 . 41_665 1.605(15)
Si11 O16 . 81_666 1.602(15)
Al11 Al14 . 94_656 2.934(15)
Al11 O7 . 43_555 1.665(12)
Al11 O13 . 41_665 1.605(15)
Al11 O16 . 81_666 1.602(15)
Al11 Na7 . 30_655 3.49(4)
Si12 O23 . 58_656 1.672(16)
Si12 O26 . 24_666 1.585(17)
Si12 O24 . 58_656 1.662(15)
Al12 O23 . 58_656 1.672(16)
Al12 O26 . 24_666 1.585(17)
Al12 O24 . 58_656 1.662(15)
Si13 O17 . 26_556 1.587(18)
Si13 O19 . 13_556 1.601(18)
Si13 O23 . 20_565 1.668(16)
Si13 O18 . . 1.662(16)
Al13 O17 . 26_556 1.587(18)
Al13 O19 . 13_556 1.601(18)
Al13 O23 . 20_565 1.668(16)
Al13 O18 . . 1.662(16)
Si14 O16 . 20_565 1.635(15)
Si14 O21 . 35_655 1.659(11)
Si14 O22 . 14_666 1.618(15)
Si14 O26 . 8_656 1.636(16)
Al14 O16 . 20_565 1.635(15)
Al14 O21 . 35_655 1.659(11)
Al14 O22 . 14_666 1.618(15)
Al14 O26 . 8_656 1.636(16)
Si15 O20 . 4_566 1.646(8)
Si15 O20 . 66_644 1.646(8)
Si15 O21 . 73_655 1.663(10)
Si15 O21 . 43_555 1.663(10)
Al15 O20 . 4_566 1.646(8)
Al15 O20 . 66_644 1.646(8)
Al15 O21 . 73_655 1.663(10)
Al15 O21 . 43_555 1.663(10)
Si16 O19 . 3_656 1.667(15)
Si16 O19 . 65_456 1.667(15)
Si16 O22 . 55_565 1.659(17)
Si16 O22 . 22_565 1.659(17)
Al16 O19 . 3_656 1.667(15)
Al16 O19 . 65_456 1.667(15)
Al16 O22 . 55_565 1.659(17)
Al16 O22 . 22_565 1.659(17)
